data_4305105
loop_
_publ_author_name
'Wen-Hua Zhang'
'Ying-Lin Song'
'Zhen-Hong Wei'
'Ling-Ling Li'
'Yu-Jian Huang'
'Yong Zhang'
'Jian-Ping Lang'

_publ_contact_author_email jplang@suda.edu.cn
_publ_contact_author_fax 86-512-65880089
_publ_contact_author_name 'Jian-Ping Lang'
_publ_contact_author_phone 86-512-65882865
_publ_section_title
;
Assembly of [(\h5-C5Me5)MoS3Cu3]-Supported One-Dimensional Chains with
Single, Double, Triple, and Quadruple Strands
;
_journal_name_full 'Inorganic Chemistry'
_journal_page_first 5332
_journal_page_last 5346
_journal_paper_doi 10.1021/ic8003454
_journal_volume 47
_journal_year 2008
_chemical_formula_moiety 'C56 H66 Br4 Cu6 Mo2 N6 S6, 2(C6 H7 N), 3(C2 H3 N)'
_chemical_formula_sum 'C74 H89 Br4 Cu6 Mo2 N11 S6'
_chemical_formula_weight 2217.68
_chemical_name_systematic
; 
 ? 
;
_space_group_IT_number 2
_symmetry_cell_setting triclinic
_symmetry_space_group_name_Hall '-P 1'
_symmetry_space_group_name_H-M 'P -1'
_atom_sites_solution_hydrogens geom
_atom_sites_solution_primary direct
_atom_sites_solution_secondary difmap
_audit_creation_method SHELXL-97
_cell_angle_alpha 97.44(3)
_cell_angle_beta 96.94(3)
_cell_angle_gamma 109.64(3)
_cell_formula_units_Z 2
_cell_length_a 10.976(2)
_cell_length_b 14.010(3)
_cell_length_c 29.750(6)
_cell_measurement_reflns_used 14952
_cell_measurement_temperature 193(2)
_cell_measurement_theta_max 25.3
_cell_measurement_theta_min 3.0
_cell_volume 4205.7(18)
_computing_structure_refinement 'SHELXL-97 (Sheldrick, 1997)'
_computing_structure_solution 'SHELXS-97 (Sheldrick, 1990)'
_diffrn_ambient_temperature 193(2)
_diffrn_measured_fraction_theta_full 0.991
_diffrn_measured_fraction_theta_max 0.991
_diffrn_measurement_device_type 'Rigaku Mercury'
_diffrn_measurement_method \w
_diffrn_radiation_monochromator graphite
_diffrn_radiation_source 'fine-focus sealed tube'
_diffrn_radiation_type MoK\a
_diffrn_radiation_wavelength 0.71073
_diffrn_reflns_av_R_equivalents 0.0478
_diffrn_reflns_av_sigmaI/netI 0.0614
_diffrn_reflns_limit_h_max 13
_diffrn_reflns_limit_h_min -11
_diffrn_reflns_limit_k_max 16
_diffrn_reflns_limit_k_min -16
_diffrn_reflns_limit_l_max 35
_diffrn_reflns_limit_l_min -34
_diffrn_reflns_number 40247
_diffrn_reflns_theta_full 25.35
_diffrn_reflns_theta_max 25.35
_diffrn_reflns_theta_min 3.06
_diffrn_standards_decay_% 0
_diffrn_standards_interval_count 0
_diffrn_standards_interval_time 0
_diffrn_standards_number 0
_exptl_absorpt_coefficient_mu 3.871
_exptl_absorpt_correction_T_max 0.4615
_exptl_absorpt_correction_T_min 0.3297
_exptl_absorpt_correction_type multi-scan
_exptl_absorpt_process_details 'Jacobson, R. (1998) Private communication to Rigaku Company.'
_exptl_crystal_colour black
_exptl_crystal_density_diffrn 1.751
_exptl_crystal_density_method 'not measured'
_exptl_crystal_description block
_exptl_crystal_F_000 2208
_exptl_crystal_size_max 0.30
_exptl_crystal_size_mid 0.28
_exptl_crystal_size_min 0.20
_refine_diff_density_max 1.700
_refine_diff_density_min -1.277
_refine_diff_density_rms 0.134
_refine_ls_extinction_method none
_refine_ls_goodness_of_fit_ref 1.115
_refine_ls_hydrogen_treatment mixed
_refine_ls_matrix_type full
_refine_ls_number_parameters 903
_refine_ls_number_reflns 15269
_refine_ls_number_restraints 7
_refine_ls_restrained_S_all 1.114
_refine_ls_R_factor_all 0.0709
_refine_ls_R_factor_gt 0.0577
_refine_ls_shift/su_max 0.001
_refine_ls_shift/su_mean 0.000
_refine_ls_structure_factor_coef Fsqd
_refine_ls_weighting_details 'calc w=1/[\s^2^(Fo^2^)+(0.0593P)^2^+8.9717P] where P=(Fo^2^+2Fc^2^)/3'
_refine_ls_weighting_scheme calc
_refine_ls_wR_factor_gt 0.1320
_refine_ls_wR_factor_ref 0.1392
_reflns_number_gt 12840
_reflns_number_total 15269
_reflns_threshold_expression >2sigma(I)
_cod_data_source_file ic8003454-file003_4.cif
_cod_data_source_block {[{(h5-C5Me5)MoS3Cu3}2(m-bpe)3Br4].2aniline.3MeCN}n
_cod_database_code 4305105

loop_
_symmetry_equiv_pos_as_xyz
'x, y, z'
'-x, -y, -z'

loop_
_atom_site_label
_atom_site_type_symbol
_atom_site_fract_x
_atom_site_fract_y
_atom_site_fract_z
_atom_site_U_iso_or_equiv
_atom_site_adp_type
_atom_site_occupancy
_atom_site_symmetry_multiplicity
_atom_site_calc_flag
_atom_site_refinement_flags
_atom_site_disorder_assembly
_atom_site_disorder_group
Mo1 Mo 0.88683(5) 0.64119(4) 0.626194(17) 0.02167(13) Uani 1 1 d . . .
Mo2 Mo -0.51956(5) 0.23679(4) 0.852257(17) 0.01970(12) Uani 1 1 d . . .
Cu1 Cu 0.79467(8) 0.61233(6) 0.53789(3) 0.03014(19) Uani 1 1 d . . .
Cu2 Cu 0.96292(7) 0.83526(6) 0.60909(3) 0.02756(18) Uani 1 1 d . . .
Cu3 Cu 0.65751(7) 0.66935(6) 0.62500(3) 0.02458(17) Uani 1 1 d . . .
Cu4 Cu -0.56278(7) 0.03766(6) 0.84303(3) 0.02809(18) Uani 1 1 d . . .
Cu5 Cu -0.27268(7) 0.23893(6) 0.86594(3) 0.02526(17) Uani 1 1 d . . .
Cu6 Cu -0.49879(7) 0.21814(6) 0.94171(2) 0.02523(17) Uani 1 1 d . . .
Br1 Br 0.71567(8) 0.59753(6) 0.46176(2) 0.0487(2) Uani 1 1 d . . .
Br2 Br 1.17176(7) 0.98107(6) 0.63850(3) 0.0457(2) Uani 1 1 d . . .
Br3 Br -0.60825(8) -0.13693(5) 0.83094(3) 0.04322(19) Uani 1 1 d . . .
Br4 Br -0.57482(6) 0.32054(5) 0.99833(2) 0.03202(16) Uani 1 1 d . . .
S1 S 0.68429(15) 0.53056(12) 0.58769(5) 0.0276(3) Uani 1 1 d . . .
S2 S 1.00068(15) 0.70261(12) 0.57017(6) 0.0287(3) Uani 1 1 d . . .
S3 S 0.85109(15) 0.77893(12) 0.66454(5) 0.0253(3) Uani 1 1 d . . .
S4 S -0.42985(15) 0.14388(12) 0.80635(5) 0.0264(3) Uani 1 1 d . . .
S5 S -0.35297(14) 0.33514(11) 0.91051(5) 0.0227(3) Uani 1 1 d . . .
S6 S -0.66361(14) 0.11858(12) 0.88510(5) 0.0258(3) Uani 1 1 d . . .
N1 N 0.5333(5) 0.7207(4) 0.58852(17) 0.0266(11) Uani 1 1 d . . .
N2 N 0.1392(5) 1.1035(4) 0.43409(18) 0.0308(12) Uani 1 1 d . . .
N3 N 0.5405(5) 0.6198(4) 0.67591(18) 0.0270(12) Uani 1 1 d . . .
N4 N -0.1295(5) 0.3371(4) 0.83388(17) 0.0268(11) Uani 1 1 d . . .
N5 N -0.4097(5) 0.1406(4) 0.97914(17) 0.0259(11) Uani 1 1 d . . .
N6 N 0.1563(5) -0.1772(4) 1.09928(17) 0.0238(11) Uani 1 1 d . . .
N7 N 0.4032(8) 0.2411(8) 0.1056(3) 0.073(3) Uani 1 1 d D . .
H75 H 0.449(9) 0.205(7) 0.113(3) 0.09(4) Uiso 1 1 d D . .
H76 H 0.421(9) 0.263(7) 0.081(2) 0.08(3) Uiso 1 1 d D . .
N8 N 0.4337(7) 0.9341(6) 0.7137(3) 0.0564(19) Uani 1 1 d D . .
H77 H 0.376(7) 0.956(7) 0.701(3) 0.07(3) Uiso 1 1 d D . .
H78 H 0.414(11) 0.917(9) 0.739(3) 0.13(5) Uiso 1 1 d D . .
N9 N 0.4183(9) 0.8236(6) 0.4120(3) 0.074(2) Uani 1 1 d . . .
N10 N 0.0902(9) 0.2720(7) 0.6742(3) 0.087(3) Uani 1 1 d . . .
N11 N 0.0744(10) 0.5842(8) -0.0396(3) 0.095(3) Uani 1 1 d . . .
C1 C 0.4860(7) 0.6854(5) 0.5436(2) 0.0343(15) Uani 1 1 d . . .
H1 H 0.5108 0.6328 0.5283 0.041 Uiso 1 1 calc R . .
C2 C 0.4024(7) 0.7222(5) 0.5186(2) 0.0401(17) Uani 1 1 d . . .
H2 H 0.3722 0.6955 0.4866 0.048 Uiso 1 1 calc R . .
C3 C 0.3635(6) 0.7962(5) 0.5395(2) 0.0357(16) Uani 1 1 d . . .
C4 C 0.4071(7) 0.8302(6) 0.5863(2) 0.0386(17) Uani 1 1 d . . .
H4 H 0.3790 0.8797 0.6026 0.046 Uiso 1 1 calc R . .
C5 C 0.4918(7) 0.7916(5) 0.6093(2) 0.0356(16) Uani 1 1 d . . .
H5 H 0.5221 0.8166 0.6414 0.043 Uiso 1 1 calc R . .
C6 C 0.2762(7) 0.8426(6) 0.5126(3) 0.0422(18) Uani 1 1 d . . .
H6A H 0.2654 0.8166 0.4792 0.051 Uiso 1 1 calc R . .
H6B H 0.1881 0.8199 0.5214 0.051 Uiso 1 1 calc R . .
C7 C 0.3315(10) 0.9552(6) 0.5213(3) 0.070(3) Uani 1 1 d . . .
H7A H 0.4255 0.9769 0.5185 0.084 Uiso 1 1 calc R . .
H7B H 0.3271 0.9805 0.5535 0.084 Uiso 1 1 calc R . .
C8 C 0.2665(7) 1.0064(6) 0.4904(3) 0.0424(18) Uani 1 1 d . . .
C9 C 0.2866(7) 1.0117(6) 0.4458(3) 0.0451(19) Uani 1 1 d . . .
H9 H 0.3437 0.9815 0.4334 0.054 Uiso 1 1 calc R . .
C10 C 0.2240(7) 1.0611(5) 0.4191(3) 0.0390(17) Uani 1 1 d . . .
H10 H 0.2415 1.0654 0.3887 0.047 Uiso 1 1 calc R . .
C11 C 0.1236(8) 1.1008(6) 0.4774(2) 0.0462(19) Uani 1 1 d . . .
H11 H 0.0683 1.1333 0.4896 0.055 Uiso 1 1 calc R . .
C12 C 0.1840(8) 1.0530(6) 0.5057(3) 0.051(2) Uani 1 1 d . . .
H12 H 0.1680 1.0525 0.5363 0.061 Uiso 1 1 calc R . .
C13 C 0.4424(6) 0.5283(5) 0.6649(2) 0.0370(16) Uani 1 1 d . . .
H13 H 0.4273 0.4893 0.6349 0.044 Uiso 1 1 calc R . .
C14 C 0.3619(6) 0.4880(6) 0.6954(3) 0.0399(17) Uani 1 1 d . . .
H14 H 0.2946 0.4219 0.6863 0.048 Uiso 1 1 calc R . .
C15 C 0.3790(6) 0.5430(5) 0.7389(2) 0.0265(14) Uani 1 1 d . . .
C16 C 0.4785(6) 0.6380(5) 0.7502(2) 0.0352(16) Uani 1 1 d . . .
H16 H 0.4936 0.6793 0.7797 0.042 Uiso 1 1 calc R . .
C17 C 0.5572(7) 0.6730(6) 0.7178(2) 0.0380(16) Uani 1 1 d . . .
H17 H 0.6262 0.7383 0.7262 0.046 Uiso 1 1 calc R . .
C18 C 0.2897(6) 0.4997(6) 0.7720(2) 0.0386(17) Uani 1 1 d . . .
H18A H 0.3367 0.5293 0.8040 0.046 Uiso 1 1 calc R . .
H18B H 0.2669 0.4240 0.7676 0.046 Uiso 1 1 calc R . .
C19 C 0.1632(6) 0.5240(6) 0.7648(3) 0.044(2) Uani 1 1 d . . .
H19A H 0.1836 0.5980 0.7766 0.053 Uiso 1 1 calc R . .
H19B H 0.1278 0.5101 0.7314 0.053 Uiso 1 1 calc R . .
C20 C 0.0600(6) 0.4592(5) 0.7894(2) 0.0325(16) Uani 1 1 d . . .
C21 C -0.0169(7) 0.3604(6) 0.7699(2) 0.0377(16) Uani 1 1 d . . .
H21 H -0.0069 0.3315 0.7405 0.045 Uiso 1 1 calc R . .
C22 C -0.1099(6) 0.3017(6) 0.7927(2) 0.0367(16) Uani 1 1 d . . .
H22 H -0.1620 0.2329 0.7783 0.044 Uiso 1 1 calc R . .
C23 C -0.0536(6) 0.4338(5) 0.8528(2) 0.0302(14) Uani 1 1 d . . .
H23 H -0.0654 0.4609 0.8823 0.036 Uiso 1 1 calc R . .
C24 C 0.0409(6) 0.4972(5) 0.8324(2) 0.0365(16) Uani 1 1 d . . .
H24 H 0.0920 0.5656 0.8475 0.044 Uiso 1 1 calc R . .
C25 C -0.3928(6) 0.0551(5) 0.9605(2) 0.0278(14) Uani 1 1 d . . .
H25 H -0.4419 0.0202 0.9309 0.033 Uiso 1 1 calc R . .
C26 C -0.3079(6) 0.0144(5) 0.9818(2) 0.0275(14) Uani 1 1 d . . .
H26 H -0.2986 -0.0462 0.9668 0.033 Uiso 1 1 calc R . .
C27 C -0.2366(5) 0.0624(5) 1.0252(2) 0.0225(13) Uani 1 1 d . . .
C28 C -0.2602(6) 0.1472(5) 1.0460(2) 0.0309(14) Uani 1 1 d . . .
H28 H -0.2178 0.1798 1.0766 0.037 Uiso 1 1 calc R . .
C29 C -0.3449(6) 0.1844(5) 1.0223(2) 0.0299(14) Uani 1 1 d . . .
H29 H -0.3582 0.2436 1.0370 0.036 Uiso 1 1 calc R . .
C30 C -0.1340(6) 0.0294(5) 1.0498(2) 0.0279(14) Uani 1 1 d . . .
H30A H -0.1496 0.0256 1.0818 0.033 Uiso 1 1 calc R . .
H30B H -0.0469 0.0834 1.0516 0.033 Uiso 1 1 calc R . .
C31 C -0.1289(6) -0.0728(5) 1.0283(2) 0.0264(13) Uani 1 1 d . . .
H31A H -0.1127 -0.0689 0.9965 0.032 Uiso 1 1 calc R . .
H31B H -0.2162 -0.1267 1.0263 0.032 Uiso 1 1 calc R . .
C32 C -0.0257(5) -0.1063(4) 1.0534(2) 0.0224(13) Uani 1 1 d . . .
C33 C -0.0074(6) -0.1950(5) 1.0346(2) 0.0305(14) Uani 1 1 d . . .
H33 H -0.0571 -0.2335 1.0055 0.037 Uiso 1 1 calc R . .
C34 C 0.0832(6) -0.2274(5) 1.0581(2) 0.0294(14) Uani 1 1 d . . .
H34 H 0.0945 -0.2883 1.0444 0.035 Uiso 1 1 calc R . .
C35 C 0.1408(6) -0.0911(5) 1.1167(2) 0.0302(14) Uani 1 1 d . . .
H35 H 0.1935 -0.0531 1.1454 0.036 Uiso 1 1 calc R . .
C36 C 0.0517(6) -0.0530(5) 1.0954(2) 0.0309(14) Uani 1 1 d . . .
H36 H 0.0439 0.0090 1.1095 0.037 Uiso 1 1 calc R . .
C37 C 1.0838(9) 0.6244(7) 0.6594(3) 0.0610(7) Uani 1 1 d . . .
C38 C 1.0379(9) 0.6613(7) 0.6945(3) 0.0610(7) Uani 1 1 d . . .
C39 C 0.9196(9) 0.5878(7) 0.6979(3) 0.0610(7) Uani 1 1 d . . .
C40 C 0.8886(9) 0.5013(7) 0.6633(3) 0.0610(7) Uani 1 1 d . . .
C41 C 0.9975(9) 0.5263(7) 0.6369(3) 0.0610(7) Uani 1 1 d . . .
C42 C 1.2192(8) 0.6801(7) 0.6476(3) 0.0610(7) Uani 1 1 d . . .
H42A H 1.2270 0.7502 0.6438 0.092 Uiso 1 1 calc R . .
H42B H 1.2291 0.6425 0.6190 0.092 Uiso 1 1 calc R . .
H42C H 1.2880 0.6832 0.6727 0.092 Uiso 1 1 calc R . .
C43 C 1.1035(9) 0.7630(7) 0.7285(3) 0.0610(7) Uani 1 1 d . . .
H43A H 1.1774 0.7592 0.7493 0.092 Uiso 1 1 calc R . .
H43B H 1.0395 0.7758 0.7464 0.092 Uiso 1 1 calc R . .
H43C H 1.1357 0.8193 0.7115 0.092 Uiso 1 1 calc R . .
C44 C 0.8347(9) 0.5918(7) 0.7345(3) 0.0610(7) Uani 1 1 d . . .
H44A H 0.8683 0.5695 0.7617 0.092 Uiso 1 1 calc R . .
H44B H 0.7439 0.5460 0.7222 0.092 Uiso 1 1 calc R . .
H44C H 0.8374 0.6625 0.7430 0.092 Uiso 1 1 calc R . .
C45 C 0.7835(9) 0.4009(7) 0.6574(3) 0.0610(7) Uani 1 1 d . . .
H45A H 0.8152 0.3554 0.6740 0.092 Uiso 1 1 calc R . .
H45B H 0.7568 0.3704 0.6246 0.092 Uiso 1 1 calc R . .
H45C H 0.7082 0.4097 0.6696 0.092 Uiso 1 1 calc R . .
C46 C 1.0162(9) 0.4576(7) 0.5974(3) 0.0610(7) Uani 1 1 d . . .
H46A H 1.0594 0.4994 0.5759 0.092 Uiso 1 1 calc R . .
H46B H 0.9305 0.4081 0.5814 0.092 Uiso 1 1 calc R . .
H46C H 1.0710 0.4204 0.6090 0.092 Uiso 1 1 calc R . .
C47 C -0.5736(6) 0.3873(5) 0.8525(2) 0.0278(14) Uani 1 1 d . . .
C48 C -0.6926(6) 0.3030(5) 0.8414(2) 0.0316(15) Uani 1 1 d . . .
C49 C -0.6951(6) 0.2428(5) 0.7990(2) 0.0354(16) Uani 1 1 d . . .
C50 C -0.5759(7) 0.2930(5) 0.7831(2) 0.0359(16) Uani 1 1 d . . .
C51 C -0.4998(6) 0.3811(5) 0.8166(2) 0.0315(15) Uani 1 1 d . . .
C52 C -0.5371(8) 0.4740(5) 0.8924(3) 0.0452(19) Uani 1 1 d . . .
H52A H -0.5858 0.5194 0.8861 0.068 Uiso 1 1 calc R . .
H52B H -0.4425 0.5132 0.8970 0.068 Uiso 1 1 calc R . .
H52C H -0.5589 0.4463 0.9202 0.068 Uiso 1 1 calc R . .
C53 C -0.8033(7) 0.2848(7) 0.8686(3) 0.052(2) Uani 1 1 d . . .
H53A H -0.7675 0.2964 0.9015 0.079 Uiso 1 1 calc R . .
H53B H -0.8651 0.2137 0.8587 0.079 Uiso 1 1 calc R . .
H53C H -0.8492 0.3325 0.8632 0.079 Uiso 1 1 calc R . .
C54 C -0.8063(8) 0.1493(7) 0.7735(3) 0.063(2) Uani 1 1 d . . .
H54A H -0.8490 0.1089 0.7955 0.094 Uiso 1 1 calc R . .
H54B H -0.7728 0.1073 0.7529 0.094 Uiso 1 1 calc R . .
H54C H -0.8702 0.1702 0.7552 0.094 Uiso 1 1 calc R . .
C55 C -0.5457(11) 0.2633(8) 0.7370(3) 0.068(3) Uani 1 1 d . . .
H55A H -0.5752 0.3013 0.7152 0.102 Uiso 1 1 calc R . .
H55B H -0.5913 0.1891 0.7260 0.102 Uiso 1 1 calc R . .
H55C H -0.4507 0.2800 0.7393 0.102 Uiso 1 1 calc R . .
C56 C -0.3710(7) 0.4605(6) 0.8128(3) 0.053(2) Uani 1 1 d . . .
H56A H -0.3213 0.4271 0.7955 0.080 Uiso 1 1 calc R . .
H56B H -0.3203 0.4932 0.8437 0.080 Uiso 1 1 calc R . .
H56C H -0.3877 0.5129 0.7967 0.080 Uiso 1 1 calc R . .
C57 C 0.2876(8) 0.2387(6) 0.1199(3) 0.0451(18) Uani 1 1 d . . .
C58 C 0.2487(8) 0.1948(5) 0.1579(3) 0.0473(19) Uani 1 1 d . . .
H58 H 0.3011 0.1636 0.1738 0.057 Uiso 1 1 calc R . .
C59 C 0.1360(9) 0.1966(7) 0.1722(3) 0.059(2) Uani 1 1 d . . .
H59 H 0.1117 0.1670 0.1983 0.071 Uiso 1 1 calc R . .
C60 C 0.0560(9) 0.2402(7) 0.1500(3) 0.064(2) Uani 1 1 d . . .
H60 H -0.0227 0.2403 0.1602 0.076 Uiso 1 1 calc R . .
C61 C 0.0934(8) 0.2835(6) 0.1127(3) 0.053(2) Uani 1 1 d . . .
H61 H 0.0402 0.3146 0.0972 0.063 Uiso 1 1 calc R . .
C62 C 0.2066(8) 0.2826(6) 0.0973(3) 0.0457(19) Uani 1 1 d . . .
H62 H 0.2298 0.3121 0.0711 0.055 Uiso 1 1 calc R . .
C63 C 0.5655(8) 0.9824(5) 0.7127(2) 0.0424(18) Uani 1 1 d . . .
C64 C 0.6043(8) 1.0491(6) 0.6825(3) 0.0454(18) Uani 1 1 d . . .
H64 H 0.5411 1.0669 0.6641 0.055 Uiso 1 1 calc R . .
C65 C 0.7372(8) 1.0905(6) 0.6794(3) 0.053(2) Uani 1 1 d . . .
H65 H 0.7632 1.1351 0.6580 0.064 Uiso 1 1 calc R . .
C66 C 0.8312(9) 1.0683(7) 0.7063(3) 0.058(2) Uani 1 1 d . . .
H66 H 0.9214 1.0971 0.7040 0.070 Uiso 1 1 calc R . .
C67 C 0.7905(9) 1.0025(7) 0.7369(3) 0.061(2) Uani 1 1 d . . .
H67 H 0.8536 0.9858 0.7559 0.073 Uiso 1 1 calc R . .
C68 C 0.6604(9) 0.9613(6) 0.7402(3) 0.050(2) Uani 1 1 d . . .
H68 H 0.6350 0.9173 0.7619 0.060 Uiso 1 1 calc R . .
C69 C 0.6038(9) 0.7615(7) 0.3908(3) 0.069(3) Uani 1 1 d . . .
H69A H 0.5675 0.7025 0.3654 0.104 Uiso 1 1 calc R . .
H69B H 0.6434 0.7410 0.4175 0.104 Uiso 1 1 calc R . .
H69C H 0.6710 0.8178 0.3814 0.104 Uiso 1 1 calc R . .
C70 C 0.4999(10) 0.7959(6) 0.4031(3) 0.054(2) Uani 1 1 d . . .
C71 C 0.0343(10) 0.1842(7) 0.5893(3) 0.065(3) Uani 1 1 d . . .
H71A H 0.0992 0.2246 0.5726 0.097 Uiso 1 1 calc R . .
H71B H -0.0537 0.1799 0.5757 0.097 Uiso 1 1 calc R . .
H71C H 0.0373 0.1147 0.5871 0.097 Uiso 1 1 calc R . .
C72 C 0.0640(8) 0.2336(6) 0.6372(3) 0.053(2) Uani 1 1 d . . .
C73 C 0.2192(8) 0.4829(6) -0.0137(3) 0.053(2) Uani 1 1 d . . .
H73A H 0.1931 0.4556 0.0137 0.080 Uiso 1 1 calc R . .
H73B H 0.3118 0.5281 -0.0067 0.080 Uiso 1 1 calc R . .
H73C H 0.2069 0.4258 -0.0387 0.080 Uiso 1 1 calc R . .
C74 C 0.1408(10) 0.5396(8) -0.0275(3) 0.066(3) Uani 1 1 d . . .

loop_
_atom_site_aniso_label
_atom_site_aniso_U_11
_atom_site_aniso_U_22
_atom_site_aniso_U_33
_atom_site_aniso_U_23
_atom_site_aniso_U_13
_atom_site_aniso_U_12
Mo1 0.0192(3) 0.0251(3) 0.0257(3) 0.0108(2) 0.0056(2) 0.0115(2)
Mo2 0.0180(3) 0.0240(3) 0.0199(3) 0.0065(2) 0.0040(2) 0.0099(2)
Cu1 0.0328(4) 0.0364(5) 0.0248(4) 0.0071(3) 0.0069(3) 0.0159(4)
Cu2 0.0292(4) 0.0295(4) 0.0304(4) 0.0142(3) 0.0074(3) 0.0147(3)
Cu3 0.0212(4) 0.0302(4) 0.0280(4) 0.0101(3) 0.0068(3) 0.0138(3)
Cu4 0.0293(4) 0.0259(4) 0.0298(4) 0.0055(3) 0.0031(3) 0.0113(3)
Cu5 0.0199(4) 0.0324(4) 0.0276(4) 0.0074(3) 0.0065(3) 0.0132(3)
Cu6 0.0249(4) 0.0311(4) 0.0236(4) 0.0100(3) 0.0058(3) 0.0128(3)
Br1 0.0583(5) 0.0585(5) 0.0260(4) 0.0088(3) 0.0027(3) 0.0177(4)
Br2 0.0370(4) 0.0366(4) 0.0571(5) 0.0139(4) 0.0027(3) 0.0048(3)
Br3 0.0583(5) 0.0289(4) 0.0433(4) 0.0079(3) 0.0035(3) 0.0180(3)
Br4 0.0324(3) 0.0339(4) 0.0325(3) 0.0034(3) 0.0108(3) 0.0146(3)
S1 0.0245(8) 0.0279(8) 0.0322(8) 0.0063(7) 0.0057(7) 0.0111(7)
S2 0.0275(8) 0.0341(9) 0.0326(8) 0.0130(7) 0.0139(7) 0.0158(7)
S3 0.0255(8) 0.0276(8) 0.0249(8) 0.0069(6) 0.0054(6) 0.0110(7)
S4 0.0258(8) 0.0275(8) 0.0271(8) 0.0012(6) 0.0069(6) 0.0117(7)
S5 0.0222(7) 0.0261(8) 0.0213(7) 0.0053(6) 0.0045(6) 0.0097(6)
S6 0.0203(7) 0.0296(8) 0.0276(8) 0.0084(7) 0.0054(6) 0.0074(6)
N1 0.026(3) 0.034(3) 0.028(3) 0.015(2) 0.006(2) 0.016(2)
N2 0.039(3) 0.030(3) 0.031(3) 0.013(2) 0.009(2) 0.018(3)
N3 0.020(3) 0.033(3) 0.032(3) 0.013(2) 0.010(2) 0.010(2)
N4 0.023(3) 0.035(3) 0.028(3) 0.009(2) 0.009(2) 0.015(2)
N5 0.021(3) 0.029(3) 0.029(3) 0.011(2) 0.005(2) 0.008(2)
N6 0.024(3) 0.025(3) 0.025(3) 0.006(2) 0.005(2) 0.011(2)
N7 0.065(5) 0.108(7) 0.081(6) 0.059(6) 0.027(5) 0.053(5)
N8 0.054(5) 0.061(5) 0.042(4) 0.006(4) 0.006(4) 0.007(4)
N9 0.096(7) 0.054(5) 0.067(5) 0.005(4) 0.011(5) 0.025(5)
N10 0.103(7) 0.073(6) 0.058(5) -0.003(5) 0.035(5) -0.005(5)
N11 0.110(8) 0.099(8) 0.077(6) 0.014(6) -0.004(6) 0.044(7)
C1 0.042(4) 0.029(4) 0.035(4) 0.005(3) 0.000(3) 0.019(3)
C2 0.052(4) 0.038(4) 0.032(4) 0.008(3) -0.006(3) 0.023(4)
C3 0.027(3) 0.037(4) 0.045(4) 0.020(3) -0.001(3) 0.012(3)
C4 0.043(4) 0.042(4) 0.042(4) 0.010(3) 0.005(3) 0.028(3)
C5 0.042(4) 0.046(4) 0.029(3) 0.011(3) 0.005(3) 0.026(3)
C6 0.038(4) 0.051(5) 0.047(4) 0.024(4) 0.000(3) 0.025(4)
C7 0.090(7) 0.040(5) 0.071(6) 0.016(4) -0.034(5) 0.026(5)
C8 0.044(4) 0.037(4) 0.040(4) 0.010(3) -0.012(3) 0.013(3)
C9 0.036(4) 0.046(5) 0.065(5) 0.019(4) 0.009(4) 0.027(4)
C10 0.036(4) 0.039(4) 0.053(4) 0.014(3) 0.015(3) 0.023(3)
C11 0.063(5) 0.059(5) 0.033(4) 0.016(4) 0.011(4) 0.039(4)
C12 0.070(6) 0.054(5) 0.033(4) 0.013(4) 0.003(4) 0.028(4)
C13 0.033(4) 0.045(4) 0.032(4) 0.005(3) 0.011(3) 0.010(3)
C14 0.027(4) 0.039(4) 0.048(4) 0.008(3) 0.012(3) 0.001(3)
C15 0.024(3) 0.036(4) 0.030(3) 0.016(3) 0.011(3) 0.020(3)
C16 0.030(4) 0.047(4) 0.027(3) 0.005(3) 0.013(3) 0.010(3)
C17 0.035(4) 0.043(4) 0.034(4) 0.006(3) 0.015(3) 0.008(3)
C18 0.030(4) 0.057(5) 0.044(4) 0.033(4) 0.017(3) 0.023(3)
C19 0.029(4) 0.067(5) 0.063(5) 0.048(4) 0.029(4) 0.030(4)
C20 0.031(4) 0.046(4) 0.037(4) 0.027(3) 0.016(3) 0.025(3)
C21 0.036(4) 0.049(5) 0.029(4) 0.007(3) 0.016(3) 0.013(3)
C22 0.032(4) 0.039(4) 0.040(4) 0.004(3) 0.015(3) 0.013(3)
C23 0.029(3) 0.040(4) 0.028(3) 0.009(3) 0.012(3) 0.016(3)
C24 0.027(3) 0.038(4) 0.047(4) 0.014(3) 0.011(3) 0.010(3)
C25 0.030(3) 0.025(3) 0.029(3) 0.009(3) -0.002(3) 0.012(3)
C26 0.031(3) 0.026(3) 0.028(3) 0.008(3) 0.005(3) 0.013(3)
C27 0.020(3) 0.028(3) 0.026(3) 0.018(3) 0.010(2) 0.008(3)
C28 0.037(4) 0.034(4) 0.022(3) 0.002(3) -0.001(3) 0.017(3)
C29 0.031(3) 0.036(4) 0.027(3) 0.005(3) 0.008(3) 0.017(3)
C30 0.021(3) 0.034(4) 0.031(3) 0.012(3) 0.009(3) 0.010(3)
C31 0.017(3) 0.029(3) 0.032(3) 0.011(3) 0.003(3) 0.005(3)
C32 0.020(3) 0.024(3) 0.028(3) 0.013(3) 0.006(2) 0.009(3)
C33 0.026(3) 0.034(4) 0.028(3) 0.005(3) -0.002(3) 0.010(3)
C34 0.031(3) 0.026(3) 0.030(3) 0.003(3) 0.003(3) 0.010(3)
C35 0.031(3) 0.028(4) 0.029(3) 0.002(3) -0.002(3) 0.011(3)
C36 0.029(3) 0.033(4) 0.032(3) 0.002(3) -0.001(3) 0.017(3)
C37 0.0663(19) 0.0673(19) 0.0626(18) 0.0307(15) 0.0040(14) 0.0362(15)
C38 0.0663(19) 0.0673(19) 0.0626(18) 0.0307(15) 0.0040(14) 0.0362(15)
C39 0.0663(19) 0.0673(19) 0.0626(18) 0.0307(15) 0.0040(14) 0.0362(15)
C40 0.0663(19) 0.0673(19) 0.0626(18) 0.0307(15) 0.0040(14) 0.0362(15)
C41 0.0663(19) 0.0673(19) 0.0626(18) 0.0307(15) 0.0040(14) 0.0362(15)
C42 0.0663(19) 0.0673(19) 0.0626(18) 0.0307(15) 0.0040(14) 0.0362(15)
C43 0.0663(19) 0.0673(19) 0.0626(18) 0.0307(15) 0.0040(14) 0.0362(15)
C44 0.0663(19) 0.0673(19) 0.0626(18) 0.0307(15) 0.0040(14) 0.0362(15)
C45 0.0663(19) 0.0673(19) 0.0626(18) 0.0307(15) 0.0040(14) 0.0362(15)
C46 0.0663(19) 0.0673(19) 0.0626(18) 0.0307(15) 0.0040(14) 0.0362(15)
C47 0.037(4) 0.028(3) 0.028(3) 0.013(3) 0.003(3) 0.021(3)
C48 0.029(3) 0.037(4) 0.041(4) 0.017(3) 0.008(3) 0.023(3)
C49 0.033(4) 0.041(4) 0.033(4) 0.012(3) -0.009(3) 0.018(3)
C50 0.058(5) 0.045(4) 0.019(3) 0.013(3) 0.007(3) 0.034(4)
C51 0.034(4) 0.037(4) 0.036(4) 0.021(3) 0.009(3) 0.022(3)
C52 0.066(5) 0.036(4) 0.046(4) 0.011(3) 0.005(4) 0.034(4)
C53 0.038(4) 0.066(6) 0.076(6) 0.034(5) 0.028(4) 0.034(4)
C54 0.053(5) 0.061(6) 0.059(5) 0.004(5) -0.026(4) 0.015(4)
C55 0.122(8) 0.089(7) 0.029(4) 0.023(4) 0.025(5) 0.075(7)
C56 0.040(4) 0.052(5) 0.081(6) 0.043(5) 0.024(4) 0.018(4)
C57 0.049(5) 0.038(4) 0.042(4) 0.004(3) -0.006(4) 0.014(4)
C58 0.065(5) 0.032(4) 0.041(4) 0.006(3) 0.001(4) 0.016(4)
C59 0.079(6) 0.056(6) 0.037(4) 0.001(4) 0.018(4) 0.018(5)
C60 0.064(6) 0.073(6) 0.047(5) -0.009(5) 0.014(5) 0.022(5)
C61 0.055(5) 0.051(5) 0.047(5) -0.009(4) -0.003(4) 0.021(4)
C62 0.050(5) 0.046(5) 0.037(4) 0.010(3) -0.004(4) 0.015(4)
C63 0.053(5) 0.033(4) 0.031(4) -0.006(3) 0.006(3) 0.007(4)
C64 0.058(5) 0.037(4) 0.037(4) 0.000(3) 0.004(4) 0.015(4)
C65 0.062(5) 0.047(5) 0.042(4) 0.004(4) 0.015(4) 0.010(4)
C66 0.054(5) 0.069(6) 0.053(5) 0.010(5) 0.016(4) 0.022(5)
C67 0.063(6) 0.068(6) 0.054(5) -0.001(5) -0.004(5) 0.035(5)
C68 0.078(6) 0.036(4) 0.039(4) 0.009(3) 0.014(4) 0.024(4)
C69 0.069(6) 0.057(6) 0.074(7) 0.019(5) -0.002(5) 0.015(5)
C70 0.071(6) 0.032(5) 0.049(5) 0.007(4) 0.002(5) 0.009(4)
C71 0.081(7) 0.048(5) 0.045(5) -0.005(4) 0.003(5) 0.005(5)
C72 0.044(5) 0.044(5) 0.061(6) 0.010(4) 0.025(4) 0.000(4)
C73 0.047(5) 0.046(5) 0.060(5) -0.007(4) 0.004(4) 0.017(4)
C74 0.058(6) 0.063(6) 0.054(6) -0.003(5) 0.001(5) 0.000(5)

loop_
_atom_type_symbol
_atom_type_description
_atom_type_scat_dispersion_real
_atom_type_scat_dispersion_imag
_atom_type_scat_source
C C 0.0033 0.0016 'International Tables Vol C Tables 4.2.6.8 and 6.1.1.4'
H H 0.0000 0.0000 'International Tables Vol C Tables 4.2.6.8 and 6.1.1.4'
N N 0.0061 0.0033 'International Tables Vol C Tables 4.2.6.8 and 6.1.1.4'
S S 0.1246 0.1234 'International Tables Vol C Tables 4.2.6.8 and 6.1.1.4'
Cu Cu 0.3201 1.2651 'International Tables Vol C Tables 4.2.6.8 and 6.1.1.4'
Br Br -0.2901 2.4595 'International Tables Vol C Tables 4.2.6.8 and 6.1.1.4'
Mo Mo -1.6832 0.6857 'International Tables Vol C Tables 4.2.6.8 and 6.1.1.4'

loop_
_geom_angle_atom_site_label_1
_geom_angle_atom_site_label_2
_geom_angle_atom_site_label_3
_geom_angle
_geom_angle_site_symmetry_1
_geom_angle_site_symmetry_3
_geom_angle_publ_flag
S3 Mo1 S2 105.41(6) . . ?
S3 Mo1 S1 105.72(6) . . ?
S2 Mo1 S1 105.36(7) . . ?
S3 Mo1 C41 141.6(2) . . ?
S2 Mo1 C41 92.8(2) . . ?
S1 Mo1 C41 101.4(2) . . ?
S3 Mo1 C37 112.5(3) . . ?
S2 Mo1 C37 85.2(2) . . ?
S1 Mo1 C37 135.9(2) . . ?
C41 Mo1 C37 34.6(3) . . ?
S3 Mo1 C40 120.3(2) . . ?
S2 Mo1 C40 128.6(2) . . ?
S1 Mo1 C40 84.7(2) . . ?
C41 Mo1 C40 36.4(3) . . ?
C37 Mo1 C40 57.6(3) . . ?
S3 Mo1 C39 88.5(2) . . ?
S2 Mo1 C39 140.4(2) . . ?
S1 Mo1 C39 106.1(2) . . ?
C41 Mo1 C39 57.9(3) . . ?
C37 Mo1 C39 55.4(3) . . ?
C40 Mo1 C39 34.3(3) . . ?
S3 Mo1 C38 84.8(2) . . ?
S2 Mo1 C38 109.4(2) . . ?
S1 Mo1 C38 139.4(2) . . ?
C41 Mo1 C38 57.1(3) . . ?
C37 Mo1 C38 32.6(3) . . ?
C40 Mo1 C38 57.2(3) . . ?
C39 Mo1 C38 33.8(3) . . ?
S3 Mo1 Cu1 109.94(5) . . ?
S2 Mo1 Cu1 52.85(5) . . ?
S1 Mo1 Cu1 53.04(5) . . ?
C41 Mo1 Cu1 108.0(2) . . ?
C37 Mo1 Cu1 126.5(2) . . ?
C40 Mo1 Cu1 121.5(2) . . ?
C39 Mo1 Cu1 154.6(2) . . ?
C38 Mo1 Cu1 158.7(2) . . ?
S3 Mo1 Cu3 52.86(5) . . ?
S2 Mo1 Cu3 115.14(5) . . ?
S1 Mo1 Cu3 52.87(5) . . ?
C41 Mo1 Cu3 145.1(2) . . ?
C37 Mo1 Cu3 156.6(2) . . ?
C40 Mo1 Cu3 110.8(2) . . ?
C39 Mo1 Cu3 102.9(2) . . ?
C38 Mo1 Cu3 124.3(2) . . ?
Cu1 Mo1 Cu3 76.81(4) . . ?
S3 Mo1 Cu2 52.67(4) . . ?
S2 Mo1 Cu2 52.75(5) . . ?
S1 Mo1 Cu2 116.28(5) . . ?
C41 Mo1 Cu2 133.4(2) . . ?
C37 Mo1 Cu2 104.3(2) . . ?
C40 Mo1 Cu2 158.6(2) . . ?
C39 Mo1 Cu2 127.8(2) . . ?
C38 Mo1 Cu2 101.5(2) . . ?
Cu1 Mo1 Cu2 77.52(4) . . ?
Cu3 Mo1 Cu2 81.51(4) . . ?
S5 Mo2 S6 105.82(6) . . ?
S5 Mo2 S4 105.41(6) . . ?
S6 Mo2 S4 105.32(6) . . ?
S5 Mo2 C51 90.78(18) . . ?
S6 Mo2 C51 141.81(16) . . ?
S4 Mo2 C51 102.85(17) . . ?
S5 Mo2 C47 85.11(16) . . ?
S6 Mo2 C47 111.06(16) . . ?
S4 Mo2 C47 137.61(15) . . ?
C51 Mo2 C47 35.1(2) . . ?
S5 Mo2 C49 142.76(18) . . ?
S6 Mo2 C49 91.01(18) . . ?
S4 Mo2 C49 101.58(18) . . ?
C51 Mo2 C49 58.2(2) . . ?
C47 Mo2 C49 57.7(2) . . ?
S5 Mo2 C50 124.1(2) . . ?
S6 Mo2 C50 125.0(2) . . ?
S4 Mo2 C50 83.93(16) . . ?
C51 Mo2 C50 34.7(2) . . ?
C47 Mo2 C50 57.7(2) . . ?
C49 Mo2 C50 35.0(2) . . ?
S5 Mo2 C48 113.10(18) . . ?
S6 Mo2 C48 84.07(16) . . ?
S4 Mo2 C48 136.11(17) . . ?
C51 Mo2 C48 57.7(2) . . ?
C47 Mo2 C48 34.3(2) . . ?
C49 Mo2 C48 34.6(2) . . ?
C50 Mo2 C48 57.5(2) . . ?
S5 Mo2 Cu4 113.77(5) . . ?
S6 Mo2 Cu4 52.74(5) . . ?
S4 Mo2 Cu4 52.66(5) . . ?
C51 Mo2 Cu4 148.13(17) . . ?
C47 Mo2 Cu4 156.95(16) . . ?
C49 Mo2 Cu4 102.93(18) . . ?
C50 Mo2 Cu4 114.92(17) . . ?
C48 Mo2 Cu4 122.66(17) . . ?
S5 Mo2 Cu5 52.71(5) . . ?
S6 Mo2 Cu5 114.80(5) . . ?
S4 Mo2 Cu5 52.73(5) . . ?
C51 Mo2 Cu5 102.70(16) . . ?
C47 Mo2 Cu5 123.80(16) . . ?
C49 Mo2 Cu5 146.46(18) . . ?
C50 Mo2 Cu5 113.36(18) . . ?
C48 Mo2 Cu5 157.96(17) . . ?
Cu4 Mo2 Cu5 79.20(4) . . ?
S5 Mo2 Cu6 53.21(5) . . ?
S6 Mo2 Cu6 52.61(5) . . ?
S4 Mo2 Cu6 116.52(5) . . ?
C51 Mo2 Cu6 131.36(17) . . ?
C47 Mo2 Cu6 102.79(15) . . ?
C49 Mo2 Cu6 131.88(18) . . ?
C50 Mo2 Cu6 159.55(16) . . ?
C48 Mo2 Cu6 103.34(16) . . ?
Cu4 Mo2 Cu6 80.50(4) . . ?
Cu5 Mo2 Cu6 81.65(4) . . ?
S2 Cu1 S1 110.88(7) . . ?
S2 Cu1 Br1 123.17(6) . . ?
S1 Cu1 Br1 125.78(6) . . ?
S2 Cu1 Mo1 55.68(5) . . ?
S1 Cu1 Mo1 55.79(5) . . ?
Br1 Cu1 Mo1 176.51(4) . . ?
N2 Cu2 S3 110.92(15) 2_676 . ?
N2 Cu2 S2 111.13(16) 2_676 . ?
S3 Cu2 S2 108.35(7) . . ?
N2 Cu2 Br2 102.68(16) 2_676 . ?
S3 Cu2 Br2 113.48(6) . . ?
S2 Cu2 Br2 110.25(6) . . ?
N2 Cu2 Mo1 127.84(16) 2_676 . ?
S3 Cu2 Mo1 54.17(5) . . ?
S2 Cu2 Mo1 54.18(5) . . ?
Br2 Cu2 Mo1 129.45(4) . . ?
N1 Cu3 N3 97.44(19) . . ?
N1 Cu3 S3 120.73(16) . . ?
N3 Cu3 S3 105.26(15) . . ?
N1 Cu3 S1 114.53(16) . . ?
N3 Cu3 S1 107.34(15) . . ?
S3 Cu3 S1 109.52(7) . . ?
N1 Cu3 Mo1 142.40(14) . . ?
N3 Cu3 Mo1 120.09(13) . . ?
S3 Cu3 Mo1 54.66(5) . . ?
S1 Cu3 Mo1 54.87(5) . . ?
S4 Cu4 S6 110.91(7) . . ?
S4 Cu4 Br3 123.59(6) . . ?
S6 Cu4 Br3 125.05(6) . . ?
S4 Cu4 Mo2 55.59(5) . . ?
S6 Cu4 Mo2 55.42(5) . . ?
Br3 Cu4 Mo2 176.63(4) . . ?
N6 Cu5 N4 98.61(19) 2_557 . ?
N6 Cu5 S5 114.60(15) 2_557 . ?
N4 Cu5 S5 108.73(15) . . ?
N6 Cu5 S4 121.20(15) 2_557 . ?
N4 Cu5 S4 102.92(15) . . ?
S5 Cu5 S4 108.88(6) . . ?
N6 Cu5 Mo2 141.84(14) 2_557 . ?
N4 Cu5 Mo2 119.53(13) . . ?
S5 Cu5 Mo2 54.23(5) . . ?
S4 Cu5 Mo2 54.69(5) . . ?
N5 Cu6 S6 114.99(16) . . ?
N5 Cu6 S5 111.39(14) . . ?
S6 Cu6 S5 107.96(7) . . ?
N5 Cu6 Br4 105.34(15) . . ?
S6 Cu6 Br4 111.54(6) . . ?
S5 Cu6 Br4 105.20(5) . . ?
N5 Cu6 Mo2 132.48(15) . . ?
S6 Cu6 Mo2 54.23(5) . . ?
S5 Cu6 Mo2 53.73(5) . . ?
Br4 Cu6 Mo2 121.86(4) . . ?
Cu1 S1 Cu3 95.30(7) . . ?
Cu1 S1 Mo1 71.17(6) . . ?
Cu3 S1 Mo1 72.26(6) . . ?
Cu1 S2 Cu2 96.96(7) . . ?
Cu1 S2 Mo1 71.47(6) . . ?
Cu2 S2 Mo1 73.07(5) . . ?
Cu3 S3 Cu2 103.14(7) . . ?
Cu3 S3 Mo1 72.47(6) . . ?
Cu2 S3 Mo1 73.17(5) . . ?
Cu4 S4 Cu5 99.44(7) . . ?
Cu4 S4 Mo2 71.75(5) . . ?
Cu5 S4 Mo2 72.58(5) . . ?
Cu5 S5 Cu6 103.16(7) . . ?
Cu5 S5 Mo2 73.06(6) . . ?
Cu6 S5 Mo2 73.06(6) . . ?
Cu4 S6 Cu6 101.59(7) . . ?
Cu4 S6 Mo2 71.83(5) . . ?
Cu6 S6 Mo2 73.15(6) . . ?
C1 N1 C5 116.8(5) . . ?
C1 N1 Cu3 123.0(4) . . ?
C5 N1 Cu3 120.2(4) . . ?
C11 N2 C10 116.3(6) . . ?
C11 N2 Cu2 122.5(5) . 2_676 ?
C10 N2 Cu2 121.2(4) . 2_676 ?
C17 N3 C13 117.0(5) . . ?
C17 N3 Cu3 125.0(4) . . ?
C13 N3 Cu3 118.0(4) . . ?
C22 N4 C23 116.2(5) . . ?
C22 N4 Cu5 119.6(4) . . ?
C23 N4 Cu5 124.1(4) . . ?
C25 N5 C29 116.6(5) . . ?
C25 N5 Cu6 122.6(4) . . ?
C29 N5 Cu6 119.8(4) . . ?
C35 N6 C34 116.8(5) . . ?
C35 N6 Cu5 122.8(4) . 2_557 ?
C34 N6 Cu5 120.2(4) . 2_557 ?
C57 N7 H75 127(6) . . ?
C57 N7 H76 120(6) . . ?
H75 N7 H76 110(7) . . ?
C63 N8 H77 121(6) . . ?
C63 N8 H78 117(8) . . ?
H77 N8 H78 109(7) . . ?
N1 C1 C2 122.8(6) . . ?
N1 C1 H1 118.6 . . ?
C2 C1 H1 118.6 . . ?
C3 C2 C1 120.1(7) . . ?
C3 C2 H2 119.9 . . ?
C1 C2 H2 119.9 . . ?
C2 C3 C4 117.7(6) . . ?
C2 C3 C6 121.8(6) . . ?
C4 C3 C6 120.5(6) . . ?
C5 C4 C3 119.4(6) . . ?
C5 C4 H4 120.3 . . ?
C3 C4 H4 120.3 . . ?
N1 C5 C4 123.2(6) . . ?
N1 C5 H5 118.4 . . ?
C4 C5 H5 118.4 . . ?
C7 C6 C3 112.1(6) . . ?
C7 C6 H6A 109.2 . . ?
C3 C6 H6A 109.2 . . ?
C7 C6 H6B 109.2 . . ?
C3 C6 H6B 109.2 . . ?
H6A C6 H6B 107.9 . . ?
C6 C7 C8 115.7(7) . . ?
C6 C7 H7A 108.4 . . ?
C8 C7 H7A 108.4 . . ?
C6 C7 H7B 108.4 . . ?
C8 C7 H7B 108.4 . . ?
H7A C7 H7B 107.4 . . ?
C12 C8 C9 116.1(6) . . ?
C12 C8 C7 120.8(8) . . ?
C9 C8 C7 123.1(8) . . ?
C8 C9 C10 120.2(7) . . ?
C8 C9 H9 119.9 . . ?
C10 C9 H9 119.9 . . ?
N2 C10 C9 123.0(7) . . ?
N2 C10 H10 118.5 . . ?
C9 C10 H10 118.5 . . ?
N2 C11 C12 123.0(7) . . ?
N2 C11 H11 118.5 . . ?
C12 C11 H11 118.5 . . ?
C8 C12 C11 121.3(7) . . ?
C8 C12 H12 119.3 . . ?
C11 C12 H12 119.3 . . ?
N3 C13 C14 122.9(6) . . ?
N3 C13 H13 118.6 . . ?
C14 C13 H13 118.6 . . ?
C15 C14 C13 120.3(6) . . ?
C15 C14 H14 119.9 . . ?
C13 C14 H14 119.9 . . ?
C14 C15 C16 117.2(6) . . ?
C14 C15 C18 120.3(6) . . ?
C16 C15 C18 122.5(6) . . ?
C15 C16 C17 119.3(6) . . ?
C15 C16 H16 120.4 . . ?
C17 C16 H16 120.4 . . ?
N3 C17 C16 123.4(7) . . ?
N3 C17 H17 118.3 . . ?
C16 C17 H17 118.3 . . ?
C15 C18 C19 111.4(5) . . ?
C15 C18 H18A 109.3 . . ?
C19 C18 H18A 109.3 . . ?
C15 C18 H18B 109.3 . . ?
C19 C18 H18B 109.3 . . ?
H18A C18 H18B 108.0 . . ?
C20 C19 C18 111.2(5) . . ?
C20 C19 H19A 109.4 . . ?
C18 C19 H19A 109.4 . . ?
C20 C19 H19B 109.4 . . ?
C18 C19 H19B 109.4 . . ?
H19A C19 H19B 108.0 . . ?
C21 C20 C24 117.2(6) . . ?
C21 C20 C19 120.7(6) . . ?
C24 C20 C19 122.1(7) . . ?
C20 C21 C22 120.3(6) . . ?
C20 C21 H21 119.8 . . ?
C22 C21 H21 119.8 . . ?
N4 C22 C21 123.1(7) . . ?
N4 C22 H22 118.4 . . ?
C21 C22 H22 118.4 . . ?
N4 C23 C24 124.2(6) . . ?
N4 C23 H23 117.9 . . ?
C24 C23 H23 117.9 . . ?
C23 C24 C20 118.9(7) . . ?
C23 C24 H24 120.5 . . ?
C20 C24 H24 120.5 . . ?
N5 C25 C26 123.7(6) . . ?
N5 C25 H25 118.2 . . ?
C26 C25 H25 118.2 . . ?
C25 C26 C27 119.5(6) . . ?
C25 C26 H26 120.2 . . ?
C27 C26 H26 120.2 . . ?
C26 C27 C28 117.1(5) . . ?
C26 C27 C30 123.7(6) . . ?
C28 C27 C30 119.2(5) . . ?
C29 C28 C27 120.1(6) . . ?
C29 C28 H28 120.0 . . ?
C27 C28 H28 120.0 . . ?
N5 C29 C28 122.8(6) . . ?
N5 C29 H29 118.6 . . ?
C28 C29 H29 118.6 . . ?
C27 C30 C31 115.7(5) . . ?
C27 C30 H30A 108.4 . . ?
C31 C30 H30A 108.4 . . ?
C27 C30 H30B 108.4 . . ?
C31 C30 H30B 108.4 . . ?
H30A C30 H30B 107.4 . . ?
C30 C31 C32 115.6(5) . . ?
C30 C31 H31A 108.4 . . ?
C32 C31 H31A 108.4 . . ?
C30 C31 H31B 108.4 . . ?
C32 C31 H31B 108.4 . . ?
H31A C31 H31B 107.4 . . ?
C33 C32 C36 117.0(5) . . ?
C33 C32 C31 119.7(5) . . ?
C36 C32 C31 123.2(5) . . ?
C34 C33 C32 119.8(6) . . ?
C34 C33 H33 120.1 . . ?
C32 C33 H33 120.1 . . ?
N6 C34 C33 123.3(6) . . ?
N6 C34 H34 118.4 . . ?
C33 C34 H34 118.4 . . ?
N6 C35 C36 123.7(6) . . ?
N6 C35 H35 118.2 . . ?
C36 C35 H35 118.2 . . ?
C32 C36 C35 119.4(6) . . ?
C32 C36 H36 120.3 . . ?
C35 C36 H36 120.3 . . ?
C38 C37 C41 111.6(9) . . ?
C38 C37 C42 123.5(9) . . ?
C41 C37 C42 124.8(9) . . ?
C38 C37 Mo1 74.5(5) . . ?
C41 C37 Mo1 72.1(5) . . ?
C42 C37 Mo1 124.2(5) . . ?
C37 C38 C39 108.3(9) . . ?
C37 C38 C43 128.1(9) . . ?
C39 C38 C43 123.5(9) . . ?
C37 C38 Mo1 72.8(5) . . ?
C39 C38 Mo1 72.8(5) . . ?
C43 C38 Mo1 123.2(5) . . ?
C38 C39 C40 110.0(9) . . ?
C38 C39 C44 127.7(9) . . ?
C40 C39 C44 122.3(9) . . ?
C38 C39 Mo1 73.5(5) . . ?
C40 C39 Mo1 72.9(5) . . ?
C44 C39 Mo1 123.3(5) . . ?
C39 C40 C45 128.8(9) . . ?
C39 C40 C41 105.2(8) . . ?
C45 C40 C41 125.5(9) . . ?
C39 C40 Mo1 72.9(5) . . ?
C45 C40 Mo1 127.2(6) . . ?
C41 C40 Mo1 70.8(5) . . ?
C37 C41 C40 104.9(8) . . ?
C37 C41 C46 127.8(9) . . ?
C40 C41 C46 127.1(9) . . ?
C37 C41 Mo1 73.3(5) . . ?
C40 C41 Mo1 72.8(5) . . ?
C46 C41 Mo1 122.4(5) . . ?
C37 C42 H42A 109.5 . . ?
C37 C42 H42B 109.5 . . ?
H42A C42 H42B 109.5 . . ?
C37 C42 H42C 109.5 . . ?
H42A C42 H42C 109.5 . . ?
H42B C42 H42C 109.5 . . ?
C38 C43 H43A 109.5 . . ?
C38 C43 H43B 109.5 . . ?
H43A C43 H43B 109.5 . . ?
C38 C43 H43C 109.5 . . ?
H43A C43 H43C 109.5 . . ?
H43B C43 H43C 109.5 . . ?
C39 C44 H44A 109.5 . . ?
C39 C44 H44B 109.5 . . ?
H44A C44 H44B 109.5 . . ?
C39 C44 H44C 109.5 . . ?
H44A C44 H44C 109.5 . . ?
H44B C44 H44C 109.5 . . ?
C40 C45 H45A 109.5 . . ?
C40 C45 H45B 109.5 . . ?
H45A C45 H45B 109.5 . . ?
C40 C45 H45C 109.5 . . ?
H45A C45 H45C 109.5 . . ?
H45B C45 H45C 109.5 . . ?
C41 C46 H46A 109.5 . . ?
C41 C46 H46B 109.5 . . ?
H46A C46 H46B 109.5 . . ?
C41 C46 H46C 109.5 . . ?
H46A C46 H46C 109.5 . . ?
H46B C46 H46C 109.5 . . ?
C48 C47 C51 108.2(6) . . ?
C48 C47 C52 125.7(6) . . ?
C51 C47 C52 125.9(6) . . ?
C48 C47 Mo2 73.3(3) . . ?
C51 C47 Mo2 72.0(3) . . ?
C52 C47 Mo2 125.3(4) . . ?
C47 C48 C49 108.7(6) . . ?
C47 C48 C53 125.2(7) . . ?
C49 C48 C53 126.0(7) . . ?
C47 C48 Mo2 72.4(3) . . ?
C49 C48 Mo2 72.3(3) . . ?
C53 C48 Mo2 124.9(4) . . ?
C48 C49 C50 107.3(6) . . ?
C48 C49 C54 126.3(7) . . ?
C50 C49 C54 126.1(7) . . ?
C48 C49 Mo2 73.1(3) . . ?
C50 C49 Mo2 72.8(3) . . ?
C54 C49 Mo2 123.6(5) . . ?
C51 C50 C49 108.1(6) . . ?
C51 C50 C55 126.4(7) . . ?
C49 C50 C55 125.1(7) . . ?
C51 C50 Mo2 71.9(3) . . ?
C49 C50 Mo2 72.2(3) . . ?
C55 C50 Mo2 126.7(5) . . ?
C50 C51 C47 107.6(6) . . ?
C50 C51 C56 126.2(7) . . ?
C47 C51 C56 125.8(7) . . ?
C50 C51 Mo2 73.4(4) . . ?
C47 C51 Mo2 73.0(3) . . ?
C56 C51 Mo2 124.3(4) . . ?
C47 C52 H52A 109.5 . . ?
C47 C52 H52B 109.5 . . ?
H52A C52 H52B 109.5 . . ?
C47 C52 H52C 109.5 . . ?
H52A C52 H52C 109.5 . . ?
H52B C52 H52C 109.5 . . ?
C48 C53 H53A 109.5 . . ?
C48 C53 H53B 109.5 . . ?
H53A C53 H53B 109.5 . . ?
C48 C53 H53C 109.5 . . ?
H53A C53 H53C 109.5 . . ?
H53B C53 H53C 109.5 . . ?
C49 C54 H54A 109.5 . . ?
C49 C54 H54B 109.5 . . ?
H54A C54 H54B 109.5 . . ?
C49 C54 H54C 109.5 . . ?
H54A C54 H54C 109.5 . . ?
H54B C54 H54C 109.5 . . ?
C50 C55 H55A 109.5 . . ?
C50 C55 H55B 109.5 . . ?
H55A C55 H55B 109.5 . . ?
C50 C55 H55C 109.5 . . ?
H55A C55 H55C 109.5 . . ?
H55B C55 H55C 109.5 . . ?
C51 C56 H56A 109.5 . . ?
C51 C56 H56B 109.5 . . ?
H56A C56 H56B 109.5 . . ?
C51 C56 H56C 109.5 . . ?
H56A C56 H56C 109.5 . . ?
H56B C56 H56C 109.5 . . ?
N7 C57 C62 120.5(7) . . ?
N7 C57 C58 121.7(7) . . ?
C62 C57 C58 117.9(8) . . ?
C59 C58 C57 120.3(8) . . ?
C59 C58 H58 119.9 . . ?
C57 C58 H58 119.9 . . ?
C58 C59 C60 121.9(8) . . ?
C58 C59 H59 119.0 . . ?
C60 C59 H59 119.0 . . ?
C61 C60 C59 118.1(8) . . ?
C61 C60 H60 120.9 . . ?
C59 C60 H60 120.9 . . ?
C60 C61 C62 121.3(8) . . ?
C60 C61 H61 119.3 . . ?
C62 C61 H61 119.3 . . ?
C61 C62 C57 120.5(7) . . ?
C61 C62 H62 119.8 . . ?
C57 C62 H62 119.8 . . ?
C68 C63 C64 118.8(7) . . ?
C68 C63 N8 120.9(7) . . ?
C64 C63 N8 120.3(8) . . ?
C63 C64 C65 119.4(8) . . ?
C63 C64 H64 120.3 . . ?
C65 C64 H64 120.3 . . ?
C66 C65 C64 121.7(8) . . ?
C66 C65 H65 119.2 . . ?
C64 C65 H65 119.2 . . ?
C65 C66 C67 118.0(8) . . ?
C65 C66 H66 121.0 . . ?
C67 C66 H66 121.0 . . ?
C68 C67 C66 120.8(8) . . ?
C68 C67 H67 119.6 . . ?
C66 C67 H67 119.6 . . ?
C67 C68 C63 121.3(7) . . ?
C67 C68 H68 119.3 . . ?
C63 C68 H68 119.3 . . ?
C70 C69 H69A 109.5 . . ?
C70 C69 H69B 109.5 . . ?
H69A C69 H69B 109.5 . . ?
C70 C69 H69C 109.5 . . ?
H69A C69 H69C 109.5 . . ?
H69B C69 H69C 109.5 . . ?
N9 C70 C69 178.9(10) . . ?
C72 C71 H71A 109.5 . . ?
C72 C71 H71B 109.5 . . ?
H71A C71 H71B 109.5 . . ?
C72 C71 H71C 109.5 . . ?
H71A C71 H71C 109.5 . . ?
H71B C71 H71C 109.5 . . ?
N10 C72 C71 178.2(10) . . ?
C74 C73 H73A 109.5 . . ?
C74 C73 H73B 109.5 . . ?
H73A C73 H73B 109.5 . . ?
C74 C73 H73C 109.5 . . ?
H73A C73 H73C 109.5 . . ?
H73B C73 H73C 109.5 . . ?
N11 C74 C73 178.3(11) . . ?

loop_
_geom_bond_atom_site_label_1
_geom_bond_atom_site_label_2
_geom_bond_distance
_geom_bond_site_symmetry_2
_geom_bond_publ_flag
Mo1 S3 2.2860(17) . ?
Mo1 S2 2.2874(17) . ?
Mo1 S1 2.295(2) . ?
Mo1 C41 2.349(8) . ?
Mo1 C37 2.364(8) . ?
Mo1 C40 2.375(8) . ?
Mo1 C39 2.376(8) . ?
Mo1 C38 2.385(9) . ?
Mo1 Cu1 2.6262(12) . ?
Mo1 Cu3 2.6723(10) . ?
Mo1 Cu2 2.6989(11) . ?
Mo2 S5 2.2734(19) . ?
Mo2 S6 2.2868(17) . ?
Mo2 S4 2.2924(17) . ?
Mo2 C51 2.361(6) . ?
Mo2 C47 2.374(6) . ?
Mo2 C49 2.374(6) . ?
Mo2 C50 2.381(6) . ?
Mo2 C48 2.384(6) . ?
Mo2 Cu4 2.6390(11) . ?
Mo2 Cu5 2.6805(10) . ?
Mo2 Cu6 2.6974(10) . ?
Cu1 S2 2.208(2) . ?
Cu1 S1 2.2171(19) . ?
Cu1 Br1 2.2818(12) . ?
Cu2 N2 2.056(5) 2_676 ?
Cu2 S3 2.2420(18) . ?
Cu2 S2 2.2455(19) . ?
Cu2 Br2 2.4695(16) . ?
Cu3 N1 2.015(5) . ?
Cu3 N3 2.137(5) . ?
Cu3 S3 2.234(2) . ?
Cu3 S1 2.2370(18) . ?
Cu4 S4 2.2092(19) . ?
Cu4 S6 2.2107(18) . ?
Cu4 Br3 2.2955(12) . ?
Cu5 N6 2.026(5) 2_557 ?
Cu5 N4 2.126(5) . ?
Cu5 S5 2.2292(17) . ?
Cu5 S4 2.236(2) . ?
Cu6 N5 2.034(5) . ?
Cu6 S6 2.239(2) . ?
Cu6 S5 2.2583(18) . ?
Cu6 Br4 2.4719(12) . ?
N1 C1 1.337(8) . ?
N1 C5 1.338(8) . ?
N2 C11 1.325(8) . ?
N2 C10 1.350(8) . ?
N2 Cu2 2.056(5) 2_676 ?
N3 C17 1.323(8) . ?
N3 C13 1.337(8) . ?
N4 C22 1.331(8) . ?
N4 C23 1.333(8) . ?
N5 C25 1.335(8) . ?
N5 C29 1.346(8) . ?
N6 C35 1.324(8) . ?
N6 C34 1.342(8) . ?
N6 Cu5 2.026(5) 2_557 ?
N7 C57 1.379(11) . ?
N7 H75 0.86(5) . ?
N7 H76 0.86(5) . ?
N8 C63 1.382(10) . ?
N8 H77 0.86(5) . ?
N8 H78 0.86(5) . ?
N9 C70 1.135(11) . ?
N10 C72 1.117(11) . ?
N11 C74 1.163(13) . ?
C1 C2 1.384(9) . ?
C1 H1 0.9500 . ?
C2 C3 1.357(10) . ?
C2 H2 0.9500 . ?
C3 C4 1.382(10) . ?
C3 C6 1.535(8) . ?
C4 C5 1.379(9) . ?
C4 H4 0.9500 . ?
C5 H5 0.9500 . ?
C6 C7 1.461(11) . ?
C6 H6A 0.9900 . ?
C6 H6B 0.9900 . ?
C7 C8 1.492(10) . ?
C7 H7A 0.9900 . ?
C7 H7B 0.9900 . ?
C8 C12 1.369(11) . ?
C8 C9 1.379(11) . ?
C9 C10 1.382(9) . ?
C9 H9 0.9500 . ?
C10 H10 0.9500 . ?
C11 C12 1.379(10) . ?
C11 H11 0.9500 . ?
C12 H12 0.9500 . ?
C13 C14 1.384(9) . ?
C13 H13 0.9500 . ?
C14 C15 1.373(9) . ?
C14 H14 0.9500 . ?
C15 C16 1.378(9) . ?
C15 C18 1.513(8) . ?
C16 C17 1.399(9) . ?
C16 H16 0.9500 . ?
C17 H17 0.9500 . ?
C18 C19 1.535(9) . ?
C18 H18A 0.9900 . ?
C18 H18B 0.9900 . ?
C19 C20 1.526(8) . ?
C19 H19A 0.9900 . ?
C19 H19B 0.9900 . ?
C20 C21 1.361(10) . ?
C20 C24 1.389(10) . ?
C21 C22 1.389(9) . ?
C21 H21 0.9500 . ?
C22 H22 0.9500 . ?
C23 C24 1.381(9) . ?
C23 H23 0.9500 . ?
C24 H24 0.9500 . ?
C25 C26 1.379(8) . ?
C25 H25 0.9500 . ?
C26 C27 1.382(9) . ?
C26 H26 0.9500 . ?
C27 C28 1.384(9) . ?
C27 C30 1.502(8) . ?
C28 C29 1.378(8) . ?
C28 H28 0.9500 . ?
C29 H29 0.9500 . ?
C30 C31 1.513(9) . ?
C30 H30A 0.9900 . ?
C30 H30B 0.9900 . ?
C31 C32 1.518(8) . ?
C31 H31A 0.9900 . ?
C31 H31B 0.9900 . ?
C32 C33 1.383(9) . ?
C32 C36 1.384(9) . ?
C33 C34 1.380(8) . ?
C33 H33 0.9500 . ?
C34 H34 0.9500 . ?
C35 C36 1.390(8) . ?
C35 H35 0.9500 . ?
C36 H36 0.9500 . ?
C37 C38 1.334(12) . ?
C37 C41 1.402(13) . ?
C37 C42 1.535(12) . ?
C38 C39 1.384(12) . ?
C38 C43 1.528(13) . ?
C39 C40 1.400(13) . ?
C39 C44 1.523(12) . ?
C40 C45 1.461(12) . ?
C40 C41 1.476(13) . ?
C41 C46 1.501(12) . ?
C42 H42A 0.9800 . ?
C42 H42B 0.9800 . ?
C42 H42C 0.9800 . ?
C43 H43A 0.9800 . ?
C43 H43B 0.9800 . ?
C43 H43C 0.9800 . ?
C44 H44A 0.9800 . ?
C44 H44B 0.9800 . ?
C44 H44C 0.9800 . ?
C45 H45A 0.9800 . ?
C45 H45B 0.9800 . ?
C45 H45C 0.9800 . ?
C46 H46A 0.9800 . ?
C46 H46B 0.9800 . ?
C46 H46C 0.9800 . ?
C47 C48 1.403(9) . ?
C47 C51 1.426(9) . ?
C47 C52 1.493(9) . ?
C48 C49 1.417(10) . ?
C48 C53 1.510(9) . ?
C49 C50 1.430(10) . ?
C49 C54 1.492(10) . ?
C50 C51 1.415(10) . ?
C50 C55 1.492(9) . ?
C51 C56 1.504(9) . ?
C52 H52A 0.9800 . ?
C52 H52B 0.9800 . ?
C52 H52C 0.9800 . ?
C53 H53A 0.9800 . ?
C53 H53B 0.9800 . ?
C53 H53C 0.9800 . ?
C54 H54A 0.9800 . ?
C54 H54B 0.9800 . ?
C54 H54C 0.9800 . ?
C55 H55A 0.9800 . ?
C55 H55B 0.9800 . ?
C55 H55C 0.9800 . ?
C56 H56A 0.9800 . ?
C56 H56B 0.9800 . ?
C56 H56C 0.9800 . ?
C57 C62 1.398(10) . ?
C57 C58 1.400(10) . ?
C58 C59 1.363(11) . ?
C58 H58 0.9500 . ?
C59 C60 1.382(12) . ?
C59 H59 0.9500 . ?
C60 C61 1.372(12) . ?
C60 H60 0.9500 . ?
C61 C62 1.379(11) . ?
C61 H61 0.9500 . ?
C62 H62 0.9500 . ?
C63 C68 1.380(11) . ?
C63 C64 1.380(10) . ?
C64 C65 1.398(11) . ?
C64 H64 0.9500 . ?
C65 C66 1.372(12) . ?
C65 H65 0.9500 . ?
C66 C67 1.385(12) . ?
C66 H66 0.9500 . ?
C67 C68 1.370(12) . ?
C67 H67 0.9500 . ?
C68 H68 0.9500 . ?
C69 C70 1.445(13) . ?
C69 H69A 0.9800 . ?
C69 H69B 0.9800 . ?
C69 H69C 0.9800 . ?
C71 C72 1.448(11) . ?
C71 H71A 0.9800 . ?
C71 H71B 0.9800 . ?
C71 H71C 0.9800 . ?
C73 C74 1.413(13) . ?
C73 H73A 0.9800 . ?
C73 H73B 0.9800 . ?
C73 H73C 0.9800 . ?
